data_7111168
loop_
_publ_author_name
'Butler, Douglas N.'
'Shang, Muhong'
'Warrener, Ronald N.'

_publ_section_title
;
 A molecular &#x2018;hamburger&#x2019;: bonded benzene in a bun
;
_journal_issue 2
_journal_name_full 'Chemical Communications'
_journal_page_first 159
_journal_paper_doi 10.1039/b008178g
_journal_year 2001
_chemical_formula_sum 'C22 H18 F6 N2 O5'
_chemical_formula_weight 504.38
_chemical_name_systematic
; 
 ? 
;
_space_group_IT_number 14
_symmetry_cell_setting monoclinic
_symmetry_space_group_name_Hall '-P 2ybc'
_symmetry_space_group_name_H-M 'P 1 21/c 1'
_atom_sites_solution_hydrogens geom
_atom_sites_solution_primary direct
_atom_sites_solution_secondary difmap
_audit_creation_method SHELXL-97
_cell_angle_alpha 90.00
_cell_angle_beta 108.483(2)
_cell_angle_gamma 90.00
_cell_formula_units_Z 4
_cell_length_a 13.7369(6)
_cell_length_b 7.7697(4)
_cell_length_c 20.4778(6)
_cell_measurement_reflns_used 10968
_cell_measurement_temperature 150(1)
_cell_measurement_theta_max 27.49
_cell_measurement_theta_min 2.82
_cell_volume 2072.89(15)
_computing_cell_refinement 'Denzo-SMN (Otwinowski & Minor, 1997)'
_computing_data_collection 'KappaCCD server software (Nonius, 1997)'
_computing_data_reduction 'Denzo-SMN (Otwinowski & Minor, 1997)'
_computing_molecular_graphics 'Bruker SHELXTL V5.1'
_computing_publication_material 'Bruker SHELXTL V5.1'
_computing_structure_refinement 'Bruker SHELXTL V5.1'
_computing_structure_solution 'Bruker SHELXTL V5.1'
_diffrn_ambient_temperature 150(1)
_diffrn_measured_fraction_theta_full 0.986
_diffrn_measured_fraction_theta_max 0.986
_diffrn_measurement_device_type 'Nonius Kappa-CCD'
_diffrn_measurement_method '\f scans and \w scans with \k offsets'
_diffrn_radiation_monochromator graphite
_diffrn_radiation_source 'fine-focus sealed tube'
_diffrn_radiation_type MoK\a
_diffrn_radiation_wavelength 0.71073
_diffrn_reflns_av_R_equivalents 0.052
_diffrn_reflns_av_sigmaI/netI 0.0705
_diffrn_reflns_limit_h_max 17
_diffrn_reflns_limit_h_min -17
_diffrn_reflns_limit_k_max 10
_diffrn_reflns_limit_k_min -10
_diffrn_reflns_limit_l_max 25
_diffrn_reflns_limit_l_min -26
_diffrn_reflns_number 10968
_diffrn_reflns_theta_full 27.49
_diffrn_reflns_theta_max 27.49
_diffrn_reflns_theta_min 2.82
_diffrn_standards_decay_% none
_exptl_absorpt_coefficient_mu 0.150
_exptl_absorpt_correction_T_max 0.9823
_exptl_absorpt_correction_T_min 0.9495
_exptl_absorpt_correction_type multi-scan
_exptl_absorpt_process_details 'Denzo-SMN, Otwinowski & Minor 1997'
_exptl_crystal_colour colourless
_exptl_crystal_density_diffrn 1.616
_exptl_crystal_density_method 'not measured'
_exptl_crystal_description needle
_exptl_crystal_F_000 1032
_exptl_crystal_size_max 0.35
_exptl_crystal_size_mid 0.12
_exptl_crystal_size_min 0.12
_refine_diff_density_max 0.455
_refine_diff_density_min -0.271
_refine_diff_density_rms 0.064
_refine_ls_extinction_coef 0.0026(6)
_refine_ls_extinction_expression Fc^*^=kFc[1+0.001xFc^2^\l^3^/sin(2\q)]^-1/4^
_refine_ls_extinction_method SHELXL
_refine_ls_goodness_of_fit_ref 1.046
_refine_ls_hydrogen_treatment constr
_refine_ls_matrix_type full
_refine_ls_number_parameters 317
_refine_ls_number_reflns 4696
_refine_ls_number_restraints 0
_refine_ls_restrained_S_all 1.046
_refine_ls_R_factor_all 0.0907
_refine_ls_R_factor_gt 0.0518
_refine_ls_shift/su_max 0.000
_refine_ls_shift/su_mean 0.000
_refine_ls_structure_factor_coef Fsqd
_refine_ls_weighting_details 'calc w=1/[\s^2^(Fo^2^)+(0.0480P)^2^+0.3683P] where P=(Fo^2^+2Fc^2^)/3'
_refine_ls_weighting_scheme calc
_refine_ls_wR_factor_gt 0.1078
_refine_ls_wR_factor_ref 0.1209
_reflns_number_gt 3168
_reflns_number_total 4696
_reflns_threshold_expression >2sigma(I)
_cod_data_source_file b008178gsup1.cif
_cod_data_source_block k00145
_cod_depositor_comments
;
The following automatic conversions were performed:

'_symmetry_cell_setting' value 'Monoclinic' changed to 'monoclinic'
according to /home/saulius/struct/CIF-dictionaries/cif_core.dic
dictionary named 'cif_core.dic' version 2.4.2 from 2011-04-26.

Automatic conversion script
Id: cif_fix_values 1891 2012-01-12 08:04:46Z andrius 
;
_cod_original_sg_symbol_H-M P2(1)/c
_cod_database_code 7111168

loop_
_symmetry_equiv_pos_as_xyz
'x, y, z'
'-x, y+1/2, -z+1/2'
'-x, -y, -z'
'x, -y-1/2, z-1/2'

loop_
_atom_site_label
_atom_site_type_symbol
_atom_site_fract_x
_atom_site_fract_y
_atom_site_fract_z
_atom_site_U_iso_or_equiv
_atom_site_adp_type
_atom_site_occupancy
_atom_site_symmetry_multiplicity
_atom_site_calc_flag
_atom_site_refinement_flags
C1 C 0.34932(14) 0.4094(3) 0.30172(9) 0.0179(5) Uani 1 1 d .
C2 C 0.28425(14) 0.4871(3) 0.23107(9) 0.0178(5) Uani 1 1 d .
H2A H 0.2683 0.6113 0.2355 0.021 Uiso 1 1 calc R
C3 C 0.32048(15) 0.4555(3) 0.16763(9) 0.0194(5) Uani 1 1 d .
H3A H 0.3942 0.4842 0.1750 0.023 Uiso 1 1 calc R
C4 C 0.24366(15) 0.5407(3) 0.10325(9) 0.0195(5) Uani 1 1 d .
H4A H 0.2711 0.5325 0.0636 0.023 Uiso 1 1 calc R
C5 C 0.20632(15) 0.7223(3) 0.10789(9) 0.0202(5) Uani 1 1 d .
N6 N 0.10147(12) 0.7118(2) 0.10067(8) 0.0217(4) Uani 1 1 d .
H6A H 0.0641 0.8024 0.1028 0.026 Uiso 1 1 calc R
C7 C 0.06240(16) 0.5485(3) 0.09003(9) 0.0202(5) Uani 1 1 d .
C8 C 0.14677(14) 0.4261(3) 0.08904(9) 0.0185(5) Uani 1 1 d .
H8A H 0.1306 0.3718 0.0425 0.022 Uiso 1 1 calc R
C9 C 0.17866(15) 0.2866(3) 0.14536(9) 0.0187(5) Uani 1 1 d .
H9A H 0.1372 0.1784 0.1346 0.022 Uiso 1 1 calc R
C10 C 0.18475(15) 0.3715(3) 0.21511(9) 0.0172(5) Uani 1 1 d .
H10A H 0.1225 0.4429 0.2110 0.021 Uiso 1 1 calc R
C11 C 0.21239(14) 0.2554(3) 0.28050(9) 0.0176(5) Uani 1 1 d .
C12 C 0.20232(14) 0.3693(3) 0.34058(9) 0.0167(5) Uani 1 1 d .
H12A H 0.1391 0.4422 0.3255 0.020 Uiso 1 1 calc R
C13 C 0.21521(15) 0.2832(3) 0.41128(9) 0.0191(5) Uani 1 1 d .
H13A H 0.1733 0.1768 0.4091 0.023 Uiso 1 1 calc R
C14 C 0.20026(15) 0.4242(3) 0.46074(9) 0.0182(5) Uani 1 1 d .
H14A H 0.1966 0.3700 0.5042 0.022 Uiso 1 1 calc R
C15 C 0.11329(16) 0.5492(3) 0.43393(9) 0.0198(5) Uani 1 1 d .
N16 N 0.15322(13) 0.7111(2) 0.43455(8) 0.0215(4) Uani 1 1 d .
H16A H 0.1149 0.8034 0.4214 0.026 Uiso 1 1 calc R
C17 C 0.26063(16) 0.7161(3) 0.45811(9) 0.0204(5) Uani 1 1 d .
C18 C 0.29816(15) 0.5350(3) 0.47627(9) 0.0197(5) Uani 1 1 d .
H18A H 0.3381 0.5278 0.5264 0.024 Uiso 1 1 calc R
C19 C 0.35891(15) 0.4468(3) 0.43327(9) 0.0192(5) Uani 1 1 d .
H19A H 0.4340 0.4730 0.4488 0.023 Uiso 1 1 calc R
C20 C 0.30293(14) 0.4828(3) 0.35609(9) 0.0183(5) Uani 1 1 d .
H20A H 0.2858 0.6076 0.3478 0.022 Uiso 1 1 calc R
O21 O 0.32097(10) 0.22991(19) 0.29701(6) 0.0190(3) Uani 1 1 d .
C22 C 0.33235(15) 0.2569(3) 0.44193(10) 0.0211(5) Uani 1 1 d .
H22A H 0.3539 0.2199 0.4907 0.025 Uiso 1 1 calc R
H22B H 0.3598 0.1770 0.4144 0.025 Uiso 1 1 calc R
C23 C 0.29260(15) 0.2655(3) 0.15058(10) 0.0200(5) Uani 1 1 d .
H23A H 0.3301 0.1867 0.1881 0.024 Uiso 1 1 calc R
H23B H 0.3018 0.2292 0.1066 0.024 Uiso 1 1 calc R
C24 C 0.46504(16) 0.4183(3) 0.32120(10) 0.0253(5) Uani 1 1 d .
F25 F 0.49566(9) 0.5813(2) 0.33328(7) 0.0408(4) Uani 1 1 d .
F26 F 0.50146(9) 0.3566(2) 0.27266(6) 0.0380(4) Uani 1 1 d .
F27 F 0.51206(8) 0.32742(19) 0.37812(6) 0.0328(4) Uani 1 1 d .
C28 C 0.16057(15) 0.0812(3) 0.27228(9) 0.0215(5) Uani 1 1 d .
F29 F 0.05868(9) 0.10213(19) 0.25650(6) 0.0359(4) Uani 1 1 d .
F30 F 0.17685(10) -0.01537(17) 0.22273(6) 0.0312(3) Uani 1 1 d .
F31 F 0.19146(10) -0.01513(18) 0.32902(6) 0.0327(3) Uani 1 1 d .
O32 O 0.25326(11) 0.8551(2) 0.11408(7) 0.0284(4) Uani 1 1 d .
O33 O -0.02764(10) 0.5133(2) 0.08157(7) 0.0248(4) Uani 1 1 d .
O34 O 0.31051(11) 0.8460(2) 0.46353(7) 0.0291(4) Uani 1 1 d .
O35 O 0.02119(11) 0.5173(2) 0.41442(7) 0.0270(4) Uani 1 1 d .

loop_
_atom_site_aniso_label
_atom_site_aniso_U_11
_atom_site_aniso_U_22
_atom_site_aniso_U_33
_atom_site_aniso_U_23
_atom_site_aniso_U_13
_atom_site_aniso_U_12
C1 0.0164(10) 0.0195(13) 0.0170(10) -0.0025(9) 0.0041(8) -0.0033(9)
C2 0.0176(10) 0.0204(13) 0.0156(10) -0.0003(9) 0.0057(8) -0.0012(9)
C3 0.0158(10) 0.0258(14) 0.0167(10) -0.0013(9) 0.0053(7) 0.0000(9)
C4 0.0200(11) 0.0253(14) 0.0142(9) 0.0012(9) 0.0067(8) 0.0022(10)
C5 0.0234(11) 0.0265(15) 0.0115(9) -0.0004(9) 0.0066(8) -0.0005(10)
N6 0.0206(9) 0.0189(11) 0.0261(9) 0.0000(8) 0.0082(7) 0.0026(8)
C7 0.0233(12) 0.0239(14) 0.0117(9) 0.0005(9) 0.0033(8) 0.0017(10)
C8 0.0194(10) 0.0205(13) 0.0145(9) -0.0020(9) 0.0041(8) 0.0037(9)
C9 0.0190(10) 0.0197(13) 0.0155(10) -0.0019(9) 0.0028(7) 0.0014(9)
C10 0.0170(10) 0.0194(12) 0.0152(9) -0.0010(9) 0.0049(7) 0.0001(9)
C11 0.0142(10) 0.0211(13) 0.0159(10) -0.0003(9) 0.0023(7) -0.0004(9)
C12 0.0159(10) 0.0187(12) 0.0155(10) -0.0013(9) 0.0049(7) -0.0029(9)
C13 0.0216(11) 0.0183(13) 0.0165(10) -0.0001(9) 0.0049(8) -0.0018(9)
C14 0.0205(10) 0.0203(13) 0.0140(9) 0.0040(9) 0.0057(8) -0.0005(9)
C15 0.0255(12) 0.0216(13) 0.0124(9) 0.0010(9) 0.0061(8) 0.0005(10)
N16 0.0234(10) 0.0174(11) 0.0228(9) 0.0018(8) 0.0058(7) 0.0020(8)
C17 0.0256(11) 0.0247(14) 0.0109(9) -0.0022(9) 0.0056(8) -0.0023(10)
C18 0.0213(11) 0.0242(14) 0.0120(9) 0.0006(9) 0.0030(8) -0.0022(10)
C19 0.0174(10) 0.0233(13) 0.0151(9) -0.0009(9) 0.0027(8) -0.0011(9)
C20 0.0173(10) 0.0211(13) 0.0155(9) 0.0002(9) 0.0035(7) -0.0019(9)
O21 0.0154(7) 0.0213(9) 0.0194(7) 0.0003(6) 0.0041(5) 0.0017(6)
C22 0.0215(11) 0.0240(14) 0.0157(10) 0.0026(10) 0.0028(8) 0.0020(10)
C23 0.0209(11) 0.0233(13) 0.0150(10) 0.0004(9) 0.0047(8) 0.0048(10)
C24 0.0224(11) 0.0337(16) 0.0187(11) -0.0001(10) 0.0047(9) -0.0015(11)
F25 0.0262(7) 0.0421(11) 0.0526(9) -0.0040(8) 0.0107(6) -0.0148(7)
F26 0.0216(7) 0.0700(12) 0.0239(7) -0.0017(7) 0.0091(5) 0.0091(7)
F27 0.0191(6) 0.0538(11) 0.0217(6) 0.0040(6) 0.0011(5) 0.0047(6)
C28 0.0251(11) 0.0218(14) 0.0160(10) 0.0007(10) 0.0045(8) -0.0019(10)
F29 0.0240(7) 0.0335(10) 0.0481(8) -0.0027(7) 0.0083(6) -0.0088(6)
F30 0.0495(8) 0.0218(8) 0.0233(6) -0.0061(6) 0.0128(6) -0.0038(7)
F31 0.0530(9) 0.0217(8) 0.0212(6) 0.0033(6) 0.0086(6) -0.0049(7)
O32 0.0305(9) 0.0257(10) 0.0319(9) -0.0020(8) 0.0138(7) -0.0062(8)
O33 0.0191(8) 0.0238(10) 0.0288(8) -0.0008(7) 0.0041(6) -0.0009(7)
O34 0.0337(9) 0.0249(11) 0.0273(8) -0.0048(7) 0.0077(7) -0.0105(8)
O35 0.0210(8) 0.0252(10) 0.0334(8) -0.0006(7) 0.0064(6) -0.0013(7)

loop_
_atom_type_symbol
_atom_type_description
_atom_type_scat_dispersion_real
_atom_type_scat_dispersion_imag
_atom_type_scat_source
C C 0.0033 0.0016 'International Tables Vol C Tables 4.2.6.8 and 6.1.1.4'
H H 0.0000 0.0000 'International Tables Vol C Tables 4.2.6.8 and 6.1.1.4'
N N 0.0061 0.0033 'International Tables Vol C Tables 4.2.6.8 and 6.1.1.4'
O O 0.0106 0.0060 'International Tables Vol C Tables 4.2.6.8 and 6.1.1.4'
F F 0.0171 0.0103 'International Tables Vol C Tables 4.2.6.8 and 6.1.1.4'

loop_
_geom_angle_atom_site_label_1
_geom_angle_atom_site_label_2
_geom_angle_atom_site_label_3
_geom_angle
O21 C1 C24 107.48(18)
O21 C1 C20 103.82(15)
C24 C1 C20 115.42(16)
O21 C1 C2 104.39(15)
C24 C1 C2 118.15(16)
C20 C1 C2 106.12(16)
C3 C2 C1 118.27(17)
C3 C2 C10 102.88(15)
C1 C2 C10 100.11(15)
C23 C3 C2 102.67(16)
C23 C3 C4 99.42(16)
C2 C3 C4 109.36(16)
C5 C4 C8 105.02(16)
C5 C4 C3 119.80(17)
C8 C4 C3 103.08(16)
O32 C5 N6 124.0(2)
O32 C5 C4 128.70(19)
N6 C5 C4 107.25(19)
C7 N6 C5 114.09(19)
C7 N6 N16 94.11(11)
C5 N6 N16 96.90(10)
O33 C7 N6 123.9(2)
O33 C7 C8 127.2(2)
N6 C7 C8 108.88(17)
C7 C8 C9 118.16(16)
C7 C8 C4 104.68(18)
C9 C8 C4 103.90(15)
C8 C9 C23 99.66(16)
C8 C9 C10 108.02(17)
C23 C9 C10 102.94(15)
C9 C10 C11 118.19(18)
C9 C10 C2 102.87(15)
C11 C10 C2 101.07(14)
O21 C11 C28 108.66(18)
O21 C11 C12 103.80(14)
C28 C11 C12 116.07(16)
O21 C11 C10 103.55(15)
C28 C11 C10 116.36(15)
C12 C11 C10 106.96(17)
C13 C12 C11 118.66(18)
C13 C12 C20 102.61(14)
C11 C12 C20 100.62(14)
C22 C13 C14 99.49(15)
C22 C13 C12 103.41(15)
C14 C13 C12 107.78(17)
C15 C14 C18 104.78(18)
C15 C14 C13 118.24(16)
C18 C14 C13 103.99(15)
O35 C15 N16 123.9(2)
O35 C15 C14 127.5(2)
N16 C15 C14 108.69(17)
C15 N16 C17 113.79(19)
C15 N16 N6 94.54(11)
C17 N16 N6 96.42(10)
O34 C17 N16 124.2(2)
O34 C17 C18 128.34(19)
N16 C17 C18 107.48(18)
C17 C18 C14 105.25(16)
C17 C18 C19 118.47(17)
C14 C18 C19 103.13(17)
C22 C19 C20 103.36(16)
C22 C19 C18 99.65(16)
C20 C19 C18 108.49(16)
C19 C20 C1 118.74(17)
C19 C20 C12 102.92(15)
C1 C20 C12 100.48(15)
C11 O21 C1 96.93(15)
C19 C22 C13 94.63(17)
C3 C23 C9 95.05(16)
F25 C24 F26 107.97(18)
F25 C24 F27 107.60(17)
F26 C24 F27 105.51(19)
F25 C24 C1 109.62(19)
F26 C24 C1 113.44(17)
F27 C24 C1 112.43(17)
F31 C28 F30 105.24(18)
F31 C28 F29 107.28(16)
F30 C28 F29 107.34(16)
F31 C28 C11 113.35(16)
F30 C28 C11 113.60(16)
F29 C28 C11 109.64(18)

loop_
_geom_bond_atom_site_label_1
_geom_bond_atom_site_label_2
_geom_bond_distance
C1 O21 1.443(3)
C1 C24 1.513(3)
C1 C20 1.556(3)
C1 C2 1.561(3)
C2 C3 1.551(3)
C2 C10 1.581(3)
C3 C23 1.537(3)
C3 C4 1.552(3)
C4 C5 1.514(3)
C4 C8 1.550(3)
C5 O32 1.202(3)
C5 N6 1.403(2)
N6 C7 1.368(3)
N6 N16 6.646(2)
C7 O33 1.224(2)
C7 C8 1.504(3)
C8 C9 1.542(3)
C9 C23 1.543(3)
C9 C10 1.551(3)
C10 C11 1.558(3)
C11 O21 1.435(2)
C11 C28 1.514(3)
C11 C12 1.557(3)
C12 C13 1.553(3)
C12 C20 1.584(3)
C13 C22 1.544(3)
C13 C14 1.549(3)
C14 C15 1.502(3)
C14 C18 1.543(3)
C15 O35 1.225(2)
C15 N16 1.371(3)
N16 C17 1.400(3)
C17 O34 1.205(3)
C17 C18 1.504(3)
C18 C19 1.552(3)
C19 C22 1.543(3)
C19 C20 1.548(2)
C24 F25 1.333(3)
C24 F26 1.335(2)
C24 F27 1.341(2)
C28 F31 1.333(2)
C28 F30 1.337(2)
C28 F29 1.343(2)

loop_
_geom_hbond_atom_site_label_D
_geom_hbond_atom_site_label_H
_geom_hbond_atom_site_label_A
_geom_hbond_distance_DH
_geom_hbond_distance_HA
_geom_hbond_distance_DA
_geom_hbond_angle_DHA
_geom_hbond_site_symmetry_A
N6 H6A O35 0.88 2.01 2.870(2) 167.0 2
N16 H16A O33 0.88 2.01 2.870(2) 164.1 2
